data_4105783
loop_
_publ_author_name
'Aaron Sattler'
'Gerard Parkin'

_publ_section_title
;
 Carbon-Sulfur Bond Cleavage and Hydrodesulfurization of Thiophenes by
 Tungsten
;
_journal_name_full 'Journal of the American Chemical Society'
_journal_page_first 3748
_journal_page_last 3751
_journal_paper_doi 10.1021/ja111034g
_journal_volume 133
_journal_year 2011
_chemical_formula_sum 'C29 H58 P6 S W2'
_chemical_formula_weight 992.33
_chemical_name_systematic
; 
 ? 
;
_space_group_IT_number 14
_symmetry_cell_setting monoclinic
_symmetry_space_group_name_Hall '-P 2yn'
_symmetry_space_group_name_H-M 'P 1 21/n 1'
_atom_sites_solution_hydrogens geom
_atom_sites_solution_primary direct
_atom_sites_solution_secondary difmap
_audit_creation_method SHELXL-97
_cell_angle_alpha 90.00
_cell_angle_beta 94.326(2)
_cell_angle_gamma 90.00
_cell_formula_units_Z 4
_cell_length_a 10.2637(11)
_cell_length_b 21.784(2)
_cell_length_c 16.7801(18)
_cell_measurement_reflns_used 9912
_cell_measurement_temperature 150(2)
_cell_measurement_theta_max 32.42
_cell_measurement_theta_min 2.41
_cell_volume 3741.1(7)
_computing_cell_refinement 'Bruker SAINT'
_computing_data_collection 'Bruker APEX2'
_computing_data_reduction 'Bruker SAINT'
_computing_molecular_graphics 'Bruker SHELXTL'
_computing_publication_material 'Bruker SHELXTL'
_computing_structure_refinement 'SHELXL-97 (Sheldrick, 2008)'
_computing_structure_solution 'SHELXS-97 (Sheldrick, 2008)'
_diffrn_ambient_temperature 150(2)
_diffrn_measured_fraction_theta_full 0.999
_diffrn_measured_fraction_theta_max 0.999
_diffrn_measurement_device_type 'Bruker APEX-II CCD'
_diffrn_measurement_method '\f and \w scans'
_diffrn_radiation_monochromator graphite
_diffrn_radiation_source 'fine-focus sealed tube'
_diffrn_radiation_type MoK\a
_diffrn_radiation_wavelength 0.71073
_diffrn_reflns_av_R_equivalents 0.0425
_diffrn_reflns_av_sigmaI/netI 0.0330
_diffrn_reflns_limit_h_max 15
_diffrn_reflns_limit_h_min -15
_diffrn_reflns_limit_k_max 32
_diffrn_reflns_limit_k_min -32
_diffrn_reflns_limit_l_max 24
_diffrn_reflns_limit_l_min -24
_diffrn_reflns_number 63207
_diffrn_reflns_theta_full 31.50
_diffrn_reflns_theta_max 31.50
_diffrn_reflns_theta_min 1.53
_exptl_absorpt_coefficient_mu 6.475
_exptl_absorpt_correction_T_max 0.5637
_exptl_absorpt_correction_T_min 0.4434
_exptl_absorpt_correction_type empirical
_exptl_absorpt_process_details SADABS
_exptl_crystal_colour green
_exptl_crystal_density_diffrn 1.762
_exptl_crystal_description block
_exptl_crystal_F_000 1944
_exptl_crystal_size_max 0.15
_exptl_crystal_size_mid 0.15
_exptl_crystal_size_min 0.10
_refine_diff_density_max 3.093
_refine_diff_density_min -0.884
_refine_diff_density_rms 0.136
_refine_ls_extinction_method none
_refine_ls_goodness_of_fit_ref 1.017
_refine_ls_hydrogen_treatment mixed
_refine_ls_matrix_type full
_refine_ls_number_parameters 366
_refine_ls_number_reflns 12439
_refine_ls_number_restraints 1
_refine_ls_restrained_S_all 1.017
_refine_ls_R_factor_all 0.0371
_refine_ls_R_factor_gt 0.0253
_refine_ls_shift/su_max 0.005
_refine_ls_shift/su_mean 0.000
_refine_ls_structure_factor_coef Fsqd
_refine_ls_weighting_details 'calc w=1/[\s^2^(Fo^2^)+(0.0241P)^2^+1.6823P] where P=(Fo^2^+2Fc^2^)/3'
_refine_ls_weighting_scheme calc
_refine_ls_wR_factor_gt 0.0517
_refine_ls_wR_factor_ref 0.0556
_reflns_number_gt 10289
_reflns_number_total 12439
_reflns_threshold_expression >2sigma(I)
_cod_data_source_file ja111034g_si_002_7.cif
_cod_data_source_block wdbts10
_cod_original_cell_volume 3741.0(7)
_cod_database_code 4105783

loop_
_symmetry_equiv_pos_as_xyz
'x, y, z'
'-x+1/2, y+1/2, -z+1/2'
'-x, -y, -z'
'x-1/2, -y-1/2, z-1/2'

loop_
_atom_site_label
_atom_site_type_symbol
_atom_site_fract_x
_atom_site_fract_y
_atom_site_fract_z
_atom_site_U_iso_or_equiv
_atom_site_adp_type
_atom_site_occupancy
_atom_site_symmetry_multiplicity
_atom_site_calc_flag
_atom_site_refinement_flags
W1 W 1.359841(11) 0.899577(5) 0.256910(6) 0.01772(3) Uani 1 1 d .
W2 W 1.363931(10) 0.832170(5) 0.116654(6) 0.01637(3) Uani 1 1 d .
S S 1.44288(7) 0.93508(3) 0.14400(4) 0.02195(14) Uani 1 1 d .
P11 P 1.47116(9) 0.99121(4) 0.32436(5) 0.02706(17) Uani 1 1 d .
P12 P 1.24725(7) 0.80493(3) 0.23105(4) 0.02025(14) Uani 1 1 d .
P21 P 1.57049(7) 0.81104(4) 0.20543(4) 0.02120(15) Uani 1 1 d .
P22 P 1.17577(8) 0.87213(4) 0.02999(5) 0.02673(17) Uani 1 1 d .
P23 P 1.30169(8) 0.72478(3) 0.07605(5) 0.02420(16) Uani 1 1 d .
P24 P 1.50793(9) 0.83961(4) 0.00147(5) 0.02608(16) Uani 1 1 d .
C11 C 1.1899(3) 0.95813(14) 0.26684(18) 0.0266(6) Uani 1 1 d .
C12 C 1.1165(3) 0.95308(14) 0.33467(19) 0.0266(6) Uani 1 1 d .
C13 C 0.9988(3) 0.98545(16) 0.3391(2) 0.0350(8) Uani 1 1 d .
H13A H 0.9488 0.9799 0.3840 0.042 Uiso 1 1 calc R
C14 C 0.9552(4) 1.02507(17) 0.2790(2) 0.0417(9) Uani 1 1 d .
H14A H 0.8745 1.0461 0.2816 0.050 Uiso 1 1 calc R
C15 C 1.0301(4) 1.03404(17) 0.2144(2) 0.0422(9) Uani 1 1 d .
H15A H 1.0027 1.0628 0.1740 0.051 Uiso 1 1 calc R
C16 C 1.1449(4) 1.00126(15) 0.2087(2) 0.0343(7) Uani 1 1 d .
H16A H 1.1947 1.0081 0.1640 0.041 Uiso 1 1 calc R
C21 C 1.2981(3) 0.88659(13) 0.38262(17) 0.0220(6) Uani 1 1 d .
C22 C 1.1779(3) 0.91491(14) 0.39975(17) 0.0230(6) Uani 1 1 d .
C23 C 1.1313(3) 0.91243(15) 0.47563(19) 0.0285(7) Uani 1 1 d .
H23A H 1.0503 0.9314 0.4846 0.034 Uiso 1 1 calc R
C24 C 1.2009(3) 0.88288(15) 0.53802(19) 0.0286(7) Uani 1 1 d .
H24A H 1.1690 0.8818 0.5897 0.034 Uiso 1 1 calc R
C25 C 1.3174(3) 0.85504(14) 0.52391(17) 0.0265(6) Uani 1 1 d .
H25A H 1.3665 0.8346 0.5663 0.032 Uiso 1 1 calc R
C26 C 1.3639(3) 0.85652(13) 0.44800(17) 0.0234(6) Uani 1 1 d .
H26A H 1.4438 0.8363 0.4401 0.028 Uiso 1 1 calc R
C111 C 1.4896(6) 1.05865(18) 0.2629(2) 0.0652(15) Uani 1 1 d .
H11A H 1.5310 1.0915 0.2955 0.098 Uiso 1 1 calc R
H11B H 1.4034 1.0723 0.2406 0.098 Uiso 1 1 calc R
H11C H 1.5442 1.0486 0.2192 0.098 Uiso 1 1 calc R
C112 C 1.6375(3) 0.97811(19) 0.3671(3) 0.0478(10) Uani 1 1 d .
H11D H 1.6722 1.0161 0.3916 0.072 Uiso 1 1 calc R
H11E H 1.6925 0.9653 0.3248 0.072 Uiso 1 1 calc R
H11F H 1.6371 0.9459 0.4078 0.072 Uiso 1 1 calc R
C113 C 1.3977(3) 1.02501(16) 0.4090(2) 0.0343(7) Uani 1 1 d .
H11G H 1.4535 1.0583 0.4313 0.051 Uiso 1 1 calc R
H11H H 1.3885 0.9936 0.4500 0.051 Uiso 1 1 calc R
H11I H 1.3114 1.0415 0.3915 0.051 Uiso 1 1 calc R
C121 C 1.0714(3) 0.80626(16) 0.2478(2) 0.0338(7) Uani 1 1 d .
H12A H 1.0607 0.8059 0.3053 0.051 Uiso 1 1 calc R
H12B H 1.0287 0.7700 0.2229 0.051 Uiso 1 1 calc R
H12C H 1.0316 0.8435 0.2240 0.051 Uiso 1 1 calc R
C122 C 1.2906(3) 0.73889(14) 0.29742(18) 0.0283(6) Uani 1 1 d .
H12D H 1.2806 0.7506 0.3530 0.042 Uiso 1 1 calc R
H12E H 1.3814 0.7269 0.2915 0.042 Uiso 1 1 calc R
H12F H 1.2326 0.7043 0.2828 0.042 Uiso 1 1 calc R
C211 C 1.5305(3) 0.84065(14) 0.30114(17) 0.0224(6) Uani 1 1 d D
H1 H 1.500(3) 0.8065(13) 0.3315(18) 0.027(6) Uiso 1 1 d D
H2 H 1.608(3) 0.8591(14) 0.3286(18) 0.027(6) Uiso 1 1 d D
C212 C 1.6509(3) 0.73616(15) 0.22559(19) 0.0315(7) Uani 1 1 d .
H21C H 1.7253 0.7415 0.2651 0.047 Uiso 1 1 calc R
H21D H 1.6816 0.7198 0.1759 0.047 Uiso 1 1 calc R
H21E H 1.5883 0.7074 0.2465 0.047 Uiso 1 1 calc R
C213 C 1.7183(3) 0.85522(17) 0.1891(2) 0.0328(7) Uani 1 1 d .
H21F H 1.7823 0.8499 0.2349 0.049 Uiso 1 1 calc R
H21G H 1.6959 0.8988 0.1830 0.049 Uiso 1 1 calc R
H21H H 1.7556 0.8405 0.1405 0.049 Uiso 1 1 calc R
C221 C 1.0201(3) 0.88620(17) 0.0727(2) 0.0395(8) Uani 1 1 d .
H22A H 0.9622 0.9092 0.0344 0.059 Uiso 1 1 calc R
H22B H 1.0352 0.9100 0.1221 0.059 Uiso 1 1 calc R
H22C H 0.9793 0.8469 0.0846 0.059 Uiso 1 1 calc R
C222 C 1.1105(4) 0.83069(16) -0.0600(2) 0.0403(9) Uani 1 1 d .
H22D H 1.0373 0.8538 -0.0861 0.061 Uiso 1 1 calc R
H22E H 1.0801 0.7900 -0.0448 0.061 Uiso 1 1 calc R
H22F H 1.1793 0.8262 -0.0970 0.061 Uiso 1 1 calc R
C223 C 1.2018(4) 0.94820(15) -0.0132(2) 0.0373(8) Uani 1 1 d .
H22G H 1.1215 0.9616 -0.0435 0.056 Uiso 1 1 calc R
H22H H 1.2729 0.9460 -0.0489 0.056 Uiso 1 1 calc R
H22I H 1.2247 0.9776 0.0298 0.056 Uiso 1 1 calc R
C231 C 1.3113(4) 0.69622(16) -0.0273(2) 0.0375(8) Uani 1 1 d .
H23B H 1.2785 0.6540 -0.0311 0.056 Uiso 1 1 calc R
H23C H 1.4024 0.6971 -0.0411 0.056 Uiso 1 1 calc R
H23D H 1.2581 0.7224 -0.0644 0.056 Uiso 1 1 calc R
C232 C 1.3884(3) 0.66074(14) 0.1262(2) 0.0320(7) Uani 1 1 d .
H23E H 1.3510 0.6219 0.1057 0.048 Uiso 1 1 calc R
H23F H 1.3795 0.6633 0.1839 0.048 Uiso 1 1 calc R
H23G H 1.4810 0.6626 0.1160 0.048 Uiso 1 1 calc R
C233 C 1.1333(3) 0.70144(15) 0.0910(2) 0.0326(7) Uani 1 1 d .
H23H H 1.1134 0.6629 0.0625 0.049 Uiso 1 1 calc R
H23I H 1.0727 0.7335 0.0705 0.049 Uiso 1 1 calc R
H23J H 1.1240 0.6955 0.1482 0.049 Uiso 1 1 calc R
C241 C 1.6339(4) 0.78003(16) 0.0007(2) 0.0383(8) Uani 1 1 d .
H24B H 1.6916 0.7887 -0.0418 0.058 Uiso 1 1 calc R
H24C H 1.5923 0.7399 -0.0088 0.058 Uiso 1 1 calc R
H24E H 1.6852 0.7796 0.0524 0.058 Uiso 1 1 calc R
C242 C 1.6065(4) 0.90857(16) -0.0098(2) 0.0371(8) Uani 1 1 d .
H24D H 1.6658 0.9020 -0.0521 0.056 Uiso 1 1 calc R
H24H H 1.6576 0.9173 0.0407 0.056 Uiso 1 1 calc R
H24F H 1.5490 0.9434 -0.0239 0.056 Uiso 1 1 calc R
C243 C 1.4427(4) 0.83331(16) -0.10353(19) 0.0409(9) Uani 1 1 d .
H24G H 1.5151 0.8335 -0.1384 0.061 Uiso 1 1 calc R
H24K H 1.3847 0.8681 -0.1170 0.061 Uiso 1 1 calc R
H24I H 1.3935 0.7949 -0.1111 0.061 Uiso 1 1 calc R

loop_
_atom_site_aniso_label
_atom_site_aniso_U_11
_atom_site_aniso_U_22
_atom_site_aniso_U_33
_atom_site_aniso_U_23
_atom_site_aniso_U_13
_atom_site_aniso_U_12
W1 0.01923(5) 0.01940(5) 0.01441(5) -0.00055(4) 0.00054(4) -0.00022(4)
W2 0.01852(5) 0.01731(5) 0.01316(5) 0.00064(4) 0.00033(4) -0.00181(4)
S 0.0280(4) 0.0207(3) 0.0171(3) 0.0008(3) 0.0015(3) -0.0058(3)
P11 0.0357(4) 0.0233(4) 0.0220(4) -0.0038(3) 0.0012(3) -0.0052(3)
P12 0.0188(3) 0.0229(4) 0.0193(3) 0.0015(3) 0.0031(3) -0.0029(3)
P21 0.0173(3) 0.0277(4) 0.0187(3) 0.0002(3) 0.0021(3) 0.0022(3)
P22 0.0316(4) 0.0233(4) 0.0235(4) 0.0020(3) -0.0094(3) -0.0007(3)
P23 0.0282(4) 0.0200(4) 0.0240(4) -0.0009(3) -0.0010(3) -0.0041(3)
P24 0.0360(4) 0.0251(4) 0.0182(4) 0.0010(3) 0.0086(3) -0.0025(3)
C11 0.0265(15) 0.0288(16) 0.0238(15) -0.0046(12) -0.0021(12) 0.0038(12)
C12 0.0223(14) 0.0289(15) 0.0284(15) -0.0081(12) 0.0007(12) 0.0029(12)
C13 0.0277(17) 0.0406(19) 0.0363(19) -0.0070(15) 0.0003(14) 0.0081(14)
C14 0.0342(19) 0.043(2) 0.046(2) -0.0093(17) -0.0078(16) 0.0188(16)
C15 0.052(2) 0.0360(19) 0.036(2) 0.0026(16) -0.0121(17) 0.0172(17)
C16 0.045(2) 0.0315(17) 0.0260(16) -0.0036(13) -0.0027(14) 0.0114(15)
C21 0.0238(14) 0.0235(14) 0.0188(13) -0.0032(11) 0.0026(11) -0.0008(11)
C22 0.0225(14) 0.0254(14) 0.0214(14) -0.0034(11) 0.0026(11) -0.0018(11)
C23 0.0262(15) 0.0323(16) 0.0284(16) -0.0072(13) 0.0113(12) -0.0031(12)
C24 0.0297(16) 0.0332(17) 0.0238(15) -0.0043(13) 0.0073(12) -0.0077(13)
C25 0.0323(16) 0.0293(16) 0.0181(13) -0.0006(12) 0.0037(12) -0.0069(13)
C26 0.0250(14) 0.0253(14) 0.0200(13) -0.0012(11) 0.0032(11) 0.0003(11)
C111 0.125(4) 0.033(2) 0.036(2) -0.0008(17) 0.001(2) -0.032(3)
C112 0.0295(18) 0.052(2) 0.061(3) -0.029(2) -0.0012(17) -0.0070(16)
C113 0.0383(19) 0.0313(17) 0.0328(18) -0.0123(14) -0.0011(14) 0.0026(14)
C121 0.0190(15) 0.0404(19) 0.043(2) 0.0013(15) 0.0092(13) -0.0056(13)
C122 0.0353(17) 0.0265(15) 0.0241(15) 0.0053(12) 0.0082(13) -0.0043(13)
C211 0.0216(14) 0.0283(15) 0.0168(13) -0.0002(11) -0.0013(11) 0.0013(11)
C212 0.0303(17) 0.0361(18) 0.0283(16) 0.0020(14) 0.0025(13) 0.0105(14)
C213 0.0179(14) 0.049(2) 0.0318(17) -0.0012(15) 0.0028(12) -0.0043(13)
C221 0.0265(17) 0.042(2) 0.048(2) 0.0008(17) -0.0116(15) 0.0068(15)
C222 0.053(2) 0.0347(18) 0.0301(18) -0.0007(14) -0.0211(16) -0.0033(16)
C223 0.051(2) 0.0266(16) 0.0321(18) 0.0058(14) -0.0140(16) -0.0019(15)
C231 0.055(2) 0.0278(17) 0.0293(17) -0.0092(14) 0.0011(16) -0.0071(16)
C232 0.0363(18) 0.0249(16) 0.0349(18) 0.0003(13) 0.0038(14) 0.0018(13)
C233 0.0293(16) 0.0248(15) 0.0428(19) -0.0026(14) -0.0044(14) -0.0070(13)
C241 0.046(2) 0.0375(19) 0.0335(18) -0.0004(15) 0.0151(16) 0.0086(16)
C242 0.047(2) 0.0348(18) 0.0315(18) 0.0034(14) 0.0150(16) -0.0105(15)
C243 0.067(3) 0.0365(19) 0.0198(16) -0.0002(14) 0.0084(16) -0.0022(18)

loop_
_atom_type_symbol
_atom_type_description
_atom_type_scat_dispersion_real
_atom_type_scat_dispersion_imag
_atom_type_scat_source
C C 0.0033 0.0016 'International Tables Vol C Tables 4.2.6.8 and 6.1.1.4'
H H 0.0000 0.0000 'International Tables Vol C Tables 4.2.6.8 and 6.1.1.4'
P P 0.1023 0.0942 'International Tables Vol C Tables 4.2.6.8 and 6.1.1.4'
S S 0.1246 0.1234 'International Tables Vol C Tables 4.2.6.8 and 6.1.1.4'
W W -0.8490 6.8722 'International Tables Vol C Tables 4.2.6.8 and 6.1.1.4'

loop_
_geom_angle_atom_site_label_1
_geom_angle_atom_site_label_2
_geom_angle_atom_site_label_3
_geom_angle
C11 W1 C211 156.41(11)
C11 W1 C21 73.74(11)
C211 W1 C21 83.52(11)
C11 W1 S 102.57(9)
C211 W1 S 97.91(8)
C21 W1 S 165.51(7)
C11 W1 P12 98.06(8)
C211 W1 P12 85.49(8)
C21 W1 P12 84.02(7)
S W1 P12 110.45(3)
C11 W1 P11 80.83(8)
C211 W1 P11 89.34(8)
C21 W1 P11 80.22(7)
S W1 P11 85.36(3)
P12 W1 P11 163.88(3)
C11 W1 W2 115.98(8)
C211 W1 W2 85.23(7)
C21 W1 W2 138.27(7)
S W1 W2 56.111(19)
P12 W1 W2 55.064(18)
P11 W1 W2 139.70(2)
P12 W2 S 104.87(2)
P12 W2 P22 98.12(3)
S W2 P22 91.19(3)
P12 W2 P23 81.66(3)
S W2 P23 173.16(3)
P22 W2 P23 89.83(3)
P12 W2 P24 168.31(3)
S W2 P24 83.02(3)
P22 W2 P24 90.20(3)
P23 W2 P24 90.21(3)
P12 W2 P21 86.05(3)
S W2 P21 78.67(3)
P22 W2 P21 169.75(3)
P23 W2 P21 100.06(3)
P24 W2 P21 87.12(3)
P12 W2 W1 54.230(19)
S W2 W1 51.295(17)
P22 W2 W1 104.47(2)
P23 W2 W1 134.768(19)
P24 W2 W1 131.44(2)
P21 W2 W1 70.367(18)
W1 S W2 72.59(2)
C113 P11 C111 100.61(19)
C113 P11 C112 100.82(17)
C111 P11 C112 102.5(2)
C113 P11 W1 118.11(12)
C111 P11 W1 116.64(13)
C112 P11 W1 115.54(13)
C121 P12 C122 96.53(15)
C121 P12 W1 115.08(12)
C122 P12 W1 118.06(11)
C121 P12 W2 131.79(12)
C122 P12 W2 123.94(11)
W1 P12 W2 70.71(2)
C211 P21 C213 101.06(15)
C211 P21 C212 106.31(14)
C213 P21 C212 97.34(16)
C211 P21 W2 102.78(10)
C213 P21 W2 118.69(11)
C212 P21 W2 127.51(11)
C221 P22 C223 99.27(18)
C221 P22 C222 97.42(18)
C223 P22 C222 100.00(16)
C221 P22 W2 119.56(12)
C223 P22 W2 114.67(12)
C222 P22 W2 121.77(12)
C232 P23 C233 98.97(15)
C232 P23 C231 96.70(16)
C233 P23 C231 98.76(17)
C232 P23 W2 118.85(11)
C233 P23 W2 116.39(11)
C231 P23 W2 122.53(12)
C242 P24 C241 100.64(18)
C242 P24 C243 97.28(17)
C241 P24 C243 98.42(17)
C242 P24 W2 119.47(12)
C241 P24 W2 114.44(12)
C243 P24 W2 122.39(14)
C16 C11 C12 116.3(3)
C16 C11 W1 124.1(2)
C12 C11 W1 119.6(2)
C13 C12 C11 121.0(3)
C13 C12 C22 124.4(3)
C11 C12 C22 114.6(3)
C14 C13 C12 120.6(3)
C13 C14 C15 119.4(3)
C16 C15 C14 120.3(3)
C15 C16 C11 122.1(3)
C26 C21 C22 114.6(3)
C26 C21 W1 129.3(2)
C22 C21 W1 116.1(2)
C23 C22 C21 121.9(3)
C23 C22 C12 122.7(3)
C21 C22 C12 114.9(3)
C24 C23 C22 121.1(3)
C25 C24 C23 118.8(3)
C24 C25 C26 120.6(3)
C25 C26 C21 123.1(3)
H2 C211 H1 111(3)
H2 C211 P21 109.4(19)
H1 C211 P21 107(2)
H2 C211 W1 120.6(19)
H1 C211 W1 110(2)
P21 C211 W1 97.69(13)

loop_
_geom_bond_atom_site_label_1
_geom_bond_atom_site_label_2
_geom_bond_distance
W1 C11 2.178(3)
W1 C211 2.252(3)
W1 C21 2.266(3)
W1 S 2.2711(7)
W1 P12 2.3873(8)
W1 P11 2.5250(8)
W1 W2 2.7770(3)
W2 P12 2.4121(7)
W2 S 2.4159(7)
W2 P22 2.4857(8)
W2 P23 2.5058(8)
W2 P24 2.5253(8)
W2 P21 2.5395(8)
P11 C113 1.813(3)
P11 C111 1.813(4)
P11 C112 1.823(4)
P12 C121 1.847(3)
P12 C122 1.853(3)
P21 C211 1.806(3)
P21 C213 1.835(3)
P21 C212 1.848(3)
P22 C221 1.826(4)
P22 C223 1.836(3)
P22 C222 1.841(3)
P23 C232 1.826(3)
P23 C233 1.837(3)
P23 C231 1.852(3)
P24 C242 1.829(3)
P24 C241 1.833(3)
P24 C243 1.842(3)
C11 C16 1.407(4)
C11 C12 1.416(4)
C12 C13 1.406(4)
C12 C22 1.476(4)
C13 C14 1.377(5)
C14 C15 1.388(5)
C15 C16 1.387(5)
C21 C26 1.406(4)
C21 C22 1.428(4)
C22 C23 1.395(4)
C23 C24 1.381(5)
C24 C25 1.377(4)
C25 C26 1.394(4)
C211 H2 0.98(2)
C211 H1 0.97(2)
